data_7247252
loop_
_publ_author_name
'Harrington, Kristen'
'Hogan, David T.'
'Sutherland, Todd C.'
'Stamplecoskie, Kevin'

_publ_section_title
;
 Photophysical investigation into room-temperature emission from xanthene
 derivatives.
;
_journal_issue 36
_journal_name_full 'Physical chemistry chemical physics : PCCP'
_journal_page_first 24829
_journal_page_last 24837
_journal_paper_doi 10.1039/d3cp02802j
_journal_volume 25
_journal_year 2023
_chemical_formula_moiety 'C13 H10 O S'
_chemical_formula_sum 'C13 H10 O S'
_chemical_formula_weight 214.27
_space_group_crystal_system orthorhombic
_space_group_IT_number 19
_space_group_name_Hall 'P 2ac 2ab'
_space_group_name_H-M_alt 'P 21 21 21'
_atom_sites_solution_hydrogens geom
_atom_sites_solution_primary dual
_audit_creation_date 2020-08-07
_audit_creation_method
;
Olex2 1.2
(compiled 2018.05.29 svn.r3508 for OlexSys, GUI svn.r5506)
;
_audit_update_record
;
2023-06-15 deposited with the CCDC.	2023-08-25 downloaded from the CCDC.
;
_cell_angle_alpha 90
_cell_angle_beta 90
_cell_angle_gamma 90
_cell_formula_units_Z 4
_cell_length_a 6.0610(5)
_cell_length_b 7.6912(5)
_cell_length_c 21.2829(15)
_cell_measurement_reflns_used 5230
_cell_measurement_temperature 173
_cell_measurement_theta_max 66.671
_cell_measurement_theta_min 4.154
_cell_volume 992.13(13)
_computing_cell_refinement 'SAINT V8.40A (Bruker, 2016)'
_computing_data_reduction 'SAINT V8.40A (Bruker, 2016)'
_computing_molecular_graphics 'Olex2 (Dolomanov et al., 2009)'
_computing_publication_material 'Olex2 (Dolomanov et al., 2009)'
_computing_structure_refinement 'ShelXL (Sheldrick, 2015)'
_computing_structure_solution 'ShelXT (Sheldrick, 2015)'
_diffrn_ambient_temperature 173
_diffrn_measured_fraction_theta_full 1.000
_diffrn_measured_fraction_theta_max 1.000
_diffrn_measurement_device_type 'Bruker APEX-II CCD'
_diffrn_measurement_method '\f and \w scans'
_diffrn_radiation_type CuK\a
_diffrn_radiation_wavelength 1.54178
_diffrn_reflns_av_R_equivalents 0.0293
_diffrn_reflns_av_unetI/netI 0.0275
_diffrn_reflns_Laue_measured_fraction_full 1.000
_diffrn_reflns_Laue_measured_fraction_max 1.000
_diffrn_reflns_limit_h_max 7
_diffrn_reflns_limit_h_min -7
_diffrn_reflns_limit_k_max 9
_diffrn_reflns_limit_k_min -9
_diffrn_reflns_limit_l_max 25
_diffrn_reflns_limit_l_min -25
_diffrn_reflns_number 6117
_diffrn_reflns_point_group_measured_fraction_full 0.999
_diffrn_reflns_point_group_measured_fraction_max 0.999
_diffrn_reflns_theta_full 66.666
_diffrn_reflns_theta_max 66.666
_diffrn_reflns_theta_min 4.154
_diffrn_standards_number 0
_exptl_absorpt_coefficient_mu 2.600
_exptl_absorpt_correction_T_max 0.8642
_exptl_absorpt_correction_T_min 0.7558
_exptl_absorpt_correction_type multi-scan
_exptl_absorpt_process_details
'SADABS-2016/2 (Bruker,2016/2) was used for absorption correction. wR2(int) was 0.0592 before and 0.0398 after correction. The Ratio of minimum to maximum transmission is 0.8746. The \l/2 correction factor is Not present.'
_exptl_crystal_colour colourless
_exptl_crystal_density_diffrn 1.434
_exptl_crystal_description block
_exptl_crystal_F_000 448
_exptl_crystal_size_max 0.209
_exptl_crystal_size_mid 0.098
_exptl_crystal_size_min 0.061
_refine_diff_density_max 0.391
_refine_diff_density_min -0.221
_refine_diff_density_rms 0.046
_refine_ls_abs_structure_details
;
 Flack x determined using 661 quotients [(I+)-(I-)]/[(I+)+(I-)]
 (Parsons, Flack and Wagner, Acta Cryst. B69 (2013) 249-259).
;
_refine_ls_abs_structure_Flack 0.032(11)
_refine_ls_extinction_method none
_refine_ls_goodness_of_fit_ref 1.085
_refine_ls_hydrogen_treatment constr
_refine_ls_matrix_type full
_refine_ls_number_parameters 136
_refine_ls_number_reflns 1751
_refine_ls_number_restraints 0
_refine_ls_restrained_S_all 1.085
_refine_ls_R_factor_all 0.0330
_refine_ls_R_factor_gt 0.0324
_refine_ls_shift/su_max 0.001
_refine_ls_shift/su_mean 0.000
_refine_ls_structure_factor_coef Fsqd
_refine_ls_weighting_details 'w=1/[\s^2^(Fo^2^)+(0.0429P)^2^+0.5278P] where P=(Fo^2^+2Fc^2^)/3'
_refine_ls_weighting_scheme calc
_refine_ls_wR_factor_gt 0.0856
_refine_ls_wR_factor_ref 0.0859
_reflns_Friedel_coverage 0.657
_reflns_Friedel_fraction_full 0.999
_reflns_Friedel_fraction_max 0.997
_reflns_number_gt 1719
_reflns_number_total 1751
_reflns_threshold_expression 'I > 2\s(I)'
_cod_data_source_file d3cp02802j2.cif
_cod_data_source_block dth-7-64b
_cod_depositor_comments 'Adding full bibliography for 7247252.cif.'
_cod_database_code 7247252
_shelx_shelxl_version_number 2018/3
_shelx_space_group_comment
;
The symmetry employed for this shelxl refinement is uniquely defined
by the following loop, which should always be used as a source of
symmetry information in preference to the above space-group names.
They are only intended as comments.
;
_shelx_estimated_absorpt_t_max 0.858
_shelx_estimated_absorpt_t_min 0.613
_olex2_refinement_description
;
1. Fixed Uiso
 At 1.2 times of:
  All C(H) groups, All C(H,H) groups
2.a Secondary CH2 refined with riding coordinates:
 C7(H7A,H7B)
2.b Aromatic/amide H refined with riding coordinates:
 C2(H2), C3(H3), C4(H4), C5(H5), C9(H9), C10(H10), C11(H11), C12(H12)
;
_olex2_submission_special_instructions 'No special instructions were received'

loop_
_space_group_symop_operation_xyz
'x, y, z'
'-x+1/2, -y, z+1/2'
'-x, y+1/2, -z+1/2'
'x+1/2, -y+1/2, -z'

loop_
_atom_site_label
_atom_site_type_symbol
_atom_site_fract_x
_atom_site_fract_y
_atom_site_fract_z
_atom_site_U_iso_or_equiv
_atom_site_adp_type
_atom_site_occupancy
_atom_site_site_symmetry_order
_atom_site_calc_flag
_atom_site_refinement_flags_posn
_atom_site_refinement_flags_adp
_atom_site_refinement_flags_occupancy
_atom_site_disorder_assembly
_atom_site_disorder_group
S1 S 0.92923(12) 0.11327(10) 0.62973(3) 0.0251(2) Uani 1 1 d . . . . .
O1 O 0.7794(4) -0.0311(3) 0.61079(11) 0.0340(6) Uani 1 1 d . . . . .
C1 C 0.8360(5) 0.1897(4) 0.70461(14) 0.0250(7) Uani 1 1 d . . . . .
C2 C 0.9647(6) 0.1544(4) 0.75706(16) 0.0300(7) Uani 1 1 d . . . . .
H2 H 1.102887 0.097389 0.752758 0.036 Uiso 1 1 calc R . . . .
C3 C 0.8878(6) 0.2038(4) 0.81605(15) 0.0348(8) Uani 1 1 d . . . . .
H3 H 0.973936 0.182361 0.852528 0.042 Uiso 1 1 calc R . . . .
C4 C 0.6841(7) 0.2848(4) 0.82095(16) 0.0369(8) Uani 1 1 d . . . . .
H4 H 0.630623 0.317994 0.861162 0.044 Uiso 1 1 calc R . . . .
C5 C 0.5580(6) 0.3180(4) 0.76849(15) 0.0321(7) Uani 1 1 d . . . . .
H5 H 0.418641 0.372973 0.773120 0.039 Uiso 1 1 calc R . . . .
C6 C 0.6311(5) 0.2725(4) 0.70906(15) 0.0259(7) Uani 1 1 d . . . . .
C7 C 0.4986(5) 0.3100(4) 0.65034(15) 0.0285(7) Uani 1 1 d . . . . .
H7A H 0.423621 0.202157 0.636571 0.034 Uiso 1 1 calc R . . . .
H7B H 0.383559 0.397201 0.660184 0.034 Uiso 1 1 calc R . . . .
C8 C 0.6400(5) 0.3768(4) 0.59774(15) 0.0261(6) Uani 1 1 d . . . . .
C9 C 0.5752(6) 0.5119(4) 0.55876(15) 0.0301(7) Uani 1 1 d . . . . .
H9 H 0.435310 0.565011 0.564954 0.036 Uiso 1 1 calc R . . . .
C10 C 0.7116(6) 0.5710(4) 0.51075(16) 0.0341(8) Uani 1 1 d . . . . .
H10 H 0.663591 0.663554 0.484559 0.041 Uiso 1 1 calc R . . . .
C11 C 0.9157(6) 0.4967(4) 0.50071(15) 0.0317(7) Uani 1 1 d . . . . .
H11 H 1.008950 0.538839 0.468210 0.038 Uiso 1 1 calc R . . . .
C12 C 0.9837(5) 0.3596(4) 0.53863(15) 0.0276(7) Uani 1 1 d . . . . .
H12 H 1.122939 0.306113 0.531916 0.033 Uiso 1 1 calc R . . . .
C13 C 0.8465(5) 0.3018(4) 0.58628(14) 0.0236(6) Uani 1 1 d . . . . .

loop_
_atom_site_aniso_label
_atom_site_aniso_U_11
_atom_site_aniso_U_22
_atom_site_aniso_U_33
_atom_site_aniso_U_23
_atom_site_aniso_U_13
_atom_site_aniso_U_12
S1 0.0227(4) 0.0259(4) 0.0269(4) -0.0019(3) 0.0009(3) 0.0043(3)
O1 0.0393(13) 0.0273(12) 0.0355(13) -0.0037(9) -0.0046(11) 0.0001(10)
C1 0.0250(15) 0.0244(15) 0.0256(15) -0.0028(13) 0.0036(12) -0.0023(13)
C2 0.0307(18) 0.0265(15) 0.0327(16) 0.0013(12) -0.0039(14) -0.0049(13)
C3 0.050(2) 0.0282(16) 0.0264(16) 0.0022(13) -0.0048(15) -0.0093(16)
C4 0.057(2) 0.0258(16) 0.0276(16) -0.0027(13) 0.0123(16) -0.0067(17)
C5 0.0359(19) 0.0248(15) 0.0357(17) -0.0018(13) 0.0126(15) -0.0041(14)
C6 0.0253(16) 0.0213(14) 0.0312(16) -0.0008(12) 0.0045(12) -0.0061(12)
C7 0.0229(15) 0.0274(15) 0.0353(17) -0.0024(13) -0.0014(12) 0.0033(13)
C8 0.0231(14) 0.0241(15) 0.0312(15) -0.0037(13) -0.0028(11) -0.0009(13)
C9 0.0288(16) 0.0254(15) 0.0361(17) -0.0029(13) 0.0022(14) 0.0054(15)
C10 0.047(2) 0.0241(16) 0.0314(17) 0.0010(13) 0.0017(15) 0.0032(15)
C11 0.0380(17) 0.0275(16) 0.0296(16) -0.0010(13) 0.0077(15) -0.0079(15)
C12 0.0251(15) 0.0278(16) 0.0298(15) -0.0064(13) 0.0033(12) -0.0025(13)
C13 0.0232(14) 0.0220(14) 0.0257(15) -0.0008(12) -0.0042(12) 0.0007(13)

loop_
_atom_type_symbol
_atom_type_description
_atom_type_scat_dispersion_real
_atom_type_scat_dispersion_imag
_atom_type_scat_source
C C 0.0181 0.0091 'International Tables Vol C Tables 4.2.6.8 and 6.1.1.4'
H H 0.0000 0.0000 'International Tables Vol C Tables 4.2.6.8 and 6.1.1.4'
O O 0.0492 0.0322 'International Tables Vol C Tables 4.2.6.8 and 6.1.1.4'
S S 0.3331 0.5567 'International Tables Vol C Tables 4.2.6.8 and 6.1.1.4'

loop_
_geom_angle_atom_site_label_1
_geom_angle_atom_site_label_2
_geom_angle_atom_site_label_3
_geom_angle
_geom_angle_site_symmetry_1
_geom_angle_site_symmetry_3
_geom_angle_publ_flag
O1 S1 C1 107.05(14) . . ?
O1 S1 C13 107.02(14) . . ?
C1 S1 C13 96.06(14) . . ?
C2 C1 S1 118.3(3) . . ?
C2 C1 C6 122.2(3) . . ?
C6 C1 S1 119.3(2) . . ?
C1 C2 C3 118.9(3) . . ?
C4 C3 C2 119.2(3) . . ?
C5 C4 C3 121.1(3) . . ?
C4 C5 C6 121.1(3) . . ?
C1 C6 C7 120.1(3) . . ?
C5 C6 C1 117.4(3) . . ?
C5 C6 C7 122.4(3) . . ?
C8 C7 C6 112.2(3) . . ?
C9 C8 C7 122.8(3) . . ?
C9 C8 C13 117.3(3) . . ?
C13 C8 C7 120.0(3) . . ?
C8 C9 C10 121.1(3) . . ?
C11 C10 C9 120.8(3) . . ?
C10 C11 C12 119.3(3) . . ?
C13 C12 C11 119.4(3) . . ?
C8 C13 S1 119.6(2) . . ?
C12 C13 S1 118.1(2) . . ?
C12 C13 C8 122.1(3) . . ?

loop_
_geom_bond_atom_site_label_1
_geom_bond_atom_site_label_2
_geom_bond_distance
_geom_bond_site_symmetry_2
_geom_bond_publ_flag
S1 O1 1.490(2) . ?
S1 C1 1.790(3) . ?
S1 C13 1.791(3) . ?
C1 C2 1.388(5) . ?
C1 C6 1.399(4) . ?
C2 C3 1.392(5) . ?
C3 C4 1.387(6) . ?
C4 C5 1.377(5) . ?
C5 C6 1.385(4) . ?
C6 C7 1.513(5) . ?
C7 C8 1.500(4) . ?
C8 C9 1.387(5) . ?
C8 C13 1.400(4) . ?
C9 C10 1.391(5) . ?
C10 C11 1.379(5) . ?
C11 C12 1.390(5) . ?
C12 C13 1.385(4) . ?
